data_2019242
loop_
_publ_author_name
'Oszajca, Marcin'
'Smr\<cok, \<Lubom\'ir'
'\/Lasocha, Wies\/law'

_publ_section_title
;
 Bis(4-methylanilinium) and bis(4-iodoanilinium) pentamolybdates from
 laboratory X-ray powder data and total energy minimization
;
_journal_issue 11
_journal_name_full 'Acta Crystallographica Section C'
_journal_page_first 1367
_journal_page_last 1372
_journal_paper_doi 10.1107/S010827011302845X
_journal_volume 69
_journal_year 2013
_chemical_formula_iupac '(C6 H7 I N)2 [Mo5 O16]'
_chemical_formula_moiety '2(C6 H7 I N +), Mo5 O16 2-'
_chemical_formula_sum 'C12 H14 I2 Mo5 N2 O16'
_chemical_formula_weight 1175.8
_chemical_name_common '4-Iodoanilinium pentamolybdate'
_chemical_name_systematic
;
Poly[bis(4-iodoanilinium)
[tetra-\m~3~-oxido-hexa-\m~2~-oxido-hexaoxidopentamolybdenum(VI)]]
;
_space_group_IT_number 15
_symmetry_cell_setting monoclinic
_symmetry_space_group_name_Hall '-C 2yc'
_symmetry_space_group_name_H-M 'C 1 2/c 1'
_cell_angle_alpha 90
_cell_angle_beta 104.329(5)
_cell_angle_gamma 90
_cell_formula_units_Z 4
_cell_length_a 32.284(2)
_cell_length_b 5.6274(3)
_cell_length_c 14.3066(8)
_cell_measurement_temperature 293
_cell_volume 2518.3(3)
_computing_data_collection 'X-POW (Stoe & Cie, 1992)'
_computing_molecular_graphics 'DIAMOND (Brandenburg & Putz, 2005)'
_computing_publication_material 'PLATON (Spek, 2009)'
_computing_structure_refinement
;
VASP (Kresse & Hafner, 1993; Kresse & Furthm\"uller
1996<i>a</i>,<i>b</i>) and
JANA2006 (Pet\<r\'i\<cek <i>et al.</i>, 2006)
;
_computing_structure_solution 'FOX (Favre-Nicolin & \<Cern\'y, 2002)'
_diffrn_ambient_temperature 293
_diffrn_measurement_device_type 'Stoe Stadi-P diffractometer'
_diffrn_radiation_type 'Co K\a1'
_diffrn_radiation_wavelength 1.78992
_exptl_absorpt_coefficient_mu 60.584
_exptl_crystal_density_diffrn 3.1001
_exptl_crystal_F_000 2176
_pd_char_colour white
_pd_meas_2theta_range_inc 0.02
_pd_meas_2theta_range_max 79.980
_pd_meas_2theta_range_min 5.000
_pd_meas_number_of_points 3750
_pd_meas_scan_method step
_pd_proc_2theta_range_inc 0.02
_pd_proc_2theta_range_max 79.98
_pd_proc_2theta_range_min 5
_pd_proc_ls_background_function '15 Legendre polynomials'
_pd_proc_ls_pref_orient_corr 'March & Dollase (Dollase, 1986)'
_pd_proc_ls_profile_function pseudo-Voigt
_pd_proc_ls_prof_R_factor 0.0517
_pd_proc_ls_prof_wR_expected 0.0511
_pd_proc_ls_prof_wR_factor 0.0676
_pd_spec_mount_mode transmission
_refine_ls_goodness_of_fit_all 1.32
_refine_ls_hydrogen_treatment constr
_refine_ls_number_constraints 98
_refine_ls_number_parameters 21
_refine_ls_number_restraints 0
_refine_ls_R_factor_all 0.0480
_refine_ls_R_factor_gt 0.0474
_refine_ls_shift/su_max 0.0025
_refine_ls_shift/su_mean 0.0005
_refine_ls_weighting_scheme sigma
_refine_ls_wR_factor_all 0.0505
_refine_ls_wR_factor_gt 0.0503
_cod_data_source_file lg3125.cif
_cod_data_source_block II
_cod_original_sg_symbol_H-M 'C 2/c'
_cod_database_code 2019242

loop_
_symmetry_equiv_pos_site_id
_symmetry_equiv_pos_as_xyz
1 x,y,z
2 -x,y,-z+1/2
3 -x,-y,-z
4 x,-y,z+1/2
5 x+1/2,y+1/2,z
6 -x+1/2,y+1/2,-z+1/2
7 -x+1/2,-y+1/2,-z
8 x+1/2,-y+1/2,z+1/2

loop_
_atom_site_type_symbol
_atom_site_label
_atom_site_fract_x
_atom_site_fract_y
_atom_site_fract_z
_atom_site_U_iso_or_equiv
_atom_site_adp_type
_atom_site_calc_flag
_atom_site_occupancy
_atom_site_symmetry_multiplicity
Mo Mo1 -0.03476 0.82837 0.42265 0.016(4) Uiso d 1 8
Mo Mo2 0.06439 0.7158 0.41112 0.016(4) Uiso d 1 8
Mo Mo3 0 1.36583 0.25 0.016(4) Uiso d 1 4
O O1 -0.01599 1.17638 0.32925 0.023(14) Uiso d 1 8
O O2 -0.00362 0.67719 0.34543 0.023(14) Uiso d 1 8
O O3 -0.08514 0.87121 0.34831 0.023(14) Uiso d 1 8
O O4 -0.03254 1.09935 0.51039 0.023(14) Uiso d 1 8
O O5 -0.04196 0.60009 0.49651 0.023(14) Uiso d 1 8
O O6 0.0579 0.46216 0.31679 0.023(14) Uiso d 1 8
O O7 0.08074 0.94138 0.3502 0.023(14) Uiso d 1 8
O O8 0.10994 0.65102 0.50001 0.023(14) Uiso d 1 8
I I1 0.29878 0.62611 0.43114 0.068(8) Uiso d 1 8
N N1 0.11304 0.32709 0.20884 0.05(3) Uiso d 1 8
C C1 0.23736 0.52032 0.3587 0.05(3) Uiso d 1 8
C C2 0.21327 0.67201 0.28988 0.05(3) Uiso d 1 8
C C3 0.17257 0.60587 0.23964 0.05(3) Uiso d 1 8
C C4 0.15609 0.39159 0.26082 0.05(3) Uiso d 1 8
C C5 0.17956 0.23995 0.32972 0.05(3) Uiso d 1 8
C C6 0.2209 0.30299 0.37765 0.05(3) Uiso d 1 8
H H2 0.22617 0.84083 0.27454 0.0641 Uiso d 1 8
H H3 0.15379 0.71967 0.18393 0.0641 Uiso d 1 8
H H5 0.16608 0.07287 0.34581 0.0641 Uiso d 1 8
H H6 0.23998 0.18053 0.42895 0.0641 Uiso d 1 8
H H1A 0.10799 0.14487 0.20279 0.0641 Uiso d 1 8
H H1B 0.10653 0.39093 0.13918 0.0641 Uiso d 1 8
H H1C 0.09082 0.39279 0.24504 0.0641 Uiso d 1 8

loop_
_atom_type_symbol
_atom_type_scat_dispersion_real
_atom_type_scat_dispersion_imag
_atom_type_scat_source
C 0.0252 0.0132 'International Tables Vol C tables 4.2.6.8 and 6.1.1.1'
H 0.0000 0.0000 'International Tables Vol C tables 4.2.6.8 and 6.1.1.1'
I -1.0711 8.7762 'International Tables Vol C tables 4.2.6.8 and 6.1.1.1'
Mo 0.1037 3.5820 'International Tables Vol C tables 4.2.6.8 and 6.1.1.1'
N 0.0428 0.0259 'International Tables Vol C tables 4.2.6.8 and 6.1.1.1'
O 0.0663 0.0459 'International Tables Vol C tables 4.2.6.8 and 6.1.1.1'

loop_
_geom_angle_atom_site_label_1
_geom_angle_atom_site_label_2
_geom_angle_atom_site_label_3
_geom_angle_site_symmetry_1
_geom_angle_site_symmetry_3
_geom_angle
_geom_angle_publ_flag
Mo1 Mo1 Mo2 3_576 . 69.19 ?
Mo1 Mo1 O1 3_576 . 72.14 ?
Mo1 Mo1 O2 3_576 . 106.4 ?
Mo1 Mo1 O3 3_576 . 134.6 ?
Mo1 Mo1 O4 3_576 . 38.51 ?
Mo1 Mo1 O4 3_576 3_576 34.06 ?
Mo1 Mo1 O5 3_576 . 101.29 ?
Mo2 Mo1 O1 . . 76.14 ?
Mo2 Mo1 O2 . . 38.35 ?
Mo2 Mo1 O3 . . 140.56 ?
Mo2 Mo1 O4 . . 107.32 ?
Mo2 Mo1 O4 . 3_576 35.68 ?
Mo2 Mo1 O5 . . 99.65 ?
O1 Mo1 O2 . . 78.82 yes
O1 Mo1 O3 . . 83.03 yes
O1 Mo1 O4 . . 76.16 yes
O1 Mo1 O4 . 3_576 75.23 yes
O1 Mo1 O5 . . 173.06 yes
O2 Mo1 O3 . . 105.17 yes
O2 Mo1 O4 . . 142.15 yes
O2 Mo1 O4 . 3_576 73.88 yes
O2 Mo1 O5 . . 101.4 yes
O3 Mo1 O4 . . 99.5 yes
O3 Mo1 O4 . 3_576 158.04 yes
O3 Mo1 O5 . . 103.5 yes
O4 Mo1 O4 . 3_576 72.56 yes
O4 Mo1 O5 . . 100.18 yes
O4 Mo1 O5 3_576 . 98.1 yes
Mo1 Mo2 Mo3 . 1_545 72.69 ?
Mo1 Mo2 O2 . . 32.28 ?
Mo1 Mo2 O4 . 3_576 39.75 ?
Mo1 Mo2 O5 . 3_566 71.98 ?
Mo1 Mo2 O6 . . 103.68 ?
Mo1 Mo2 O7 . . 108.08 ?
Mo1 Mo2 O8 . . 131.42 ?
Mo3 Mo2 O2 1_545 . 41.67 ?
Mo3 Mo2 O4 1_545 3_576 112.15 ?
Mo3 Mo2 O5 1_545 3_566 74.06 ?
Mo3 Mo2 O6 1_545 . 31.11 ?
Mo3 Mo2 O7 1_545 . 107.85 ?
Mo3 Mo2 O8 1_545 . 130.9 ?
O2 Mo2 O4 . 3_576 71.89 yes
O2 Mo2 O5 . 3_566 75.94 yes
O2 Mo2 O6 . . 72.67 yes
O2 Mo2 O7 . . 105.19 yes
O2 Mo2 O8 . . 151.77 yes
O4 Mo2 O5 3_576 3_566 79.09 yes
O4 Mo2 O6 3_576 . 142.57 yes
O4 Mo2 O7 3_576 . 99.7 yes
O4 Mo2 O8 3_576 . 99.16 yes
O5 Mo2 O6 3_566 . 81.06 yes
O5 Mo2 O7 3_566 . 178.05 yes
O5 Mo2 O8 3_566 . 76.07 yes
O6 Mo2 O7 . . 100.78 yes
O6 Mo2 O8 . . 106.41 yes
O7 Mo2 O8 . . 102.69 yes
Mo2 Mo3 Mo2 1_565 2_565 107.68 ?
Mo2 Mo3 O1 1_565 . 98.47 ?
Mo2 Mo3 O1 1_565 2_555 125.57 ?
Mo2 Mo3 O2 1_565 1_565 40.16 ?
Mo2 Mo3 O2 1_565 2_565 80.91 ?
Mo2 Mo3 O6 1_565 1_565 30.86 ?
Mo2 Mo3 O6 1_565 2_565 122.07 ?
Mo2 Mo3 O1 2_565 . 125.57 ?
Mo2 Mo3 O1 2_565 2_555 98.47 ?
Mo2 Mo3 O2 2_565 1_565 80.91 ?
Mo2 Mo3 O2 2_565 2_565 40.16 ?
Mo2 Mo3 O6 2_565 1_565 122.07 ?
Mo2 Mo3 O6 2_565 2_565 30.86 ?
O1 Mo3 O1 . 2_555 103.69 yes
O1 Mo3 O2 . 1_565 90.78 yes
O1 Mo3 O2 . 2_565 162.18 yes
O1 Mo3 O6 . 1_565 104.81 yes
O1 Mo3 O6 . 2_565 95 yes
O1 Mo3 O2 2_555 1_565 162.18 yes
O1 Mo3 O2 2_555 2_565 90.78 yes
O1 Mo3 O6 2_555 1_565 95 yes
O1 Mo3 O6 2_555 2_565 104.81 yes
O2 Mo3 O2 1_565 2_565 77.2 yes
O2 Mo3 O6 1_565 1_565 70.92 yes
O2 Mo3 O6 1_565 2_565 83.87 yes
O2 Mo3 O6 2_565 1_565 83.87 yes
O2 Mo3 O6 2_565 2_565 70.92 yes
O6 Mo3 O6 1_565 2_565 147.78 yes
Mo1 O1 Mo3 . . 167.37 ?
Mo1 O2 Mo2 . . 109.38 ?
Mo1 O2 Mo3 . 1_545 146.21 ?
Mo2 O2 Mo3 . 1_545 98.16 ?
Mo1 O4 Mo1 . 3_576 107.44 ?
Mo1 O4 Mo2 . 3_576 145.35 ?
Mo1 O4 Mo2 3_576 3_576 104.57 ?
Mo1 O5 Mo2 . 3_566 170.73 ?
Mo2 O6 Mo3 . 1_545 118.03 ?
N1 I1 C1 6_555 . 122.39 ?
I1 N1 C4 6_545 . 67.65 ?
I1 N1 H1A 6_545 . 78.29 ?
I1 N1 H1B 6_545 . 67.49 ?
I1 N1 H1C 6_545 . 175.67 ?
C4 N1 H1A . . 113.61 ?
C4 N1 H1B . . 110.4 ?
C4 N1 H1C . . 110.1 ?
H1A N1 H1B . . 105.86 ?
H1A N1 H1C . . 106.04 ?
H1B N1 H1C . . 110.69 ?
I1 C1 C2 . . 118.33 ?
I1 C1 C6 . . 121.21 ?
C2 C1 C6 . . 120.46 ?
C1 C2 C3 . . 119.79 ?
C1 C2 H2 . . 120.55 ?
C3 C2 H2 . . 119.66 ?
C2 C3 C4 . . 119.25 ?
C2 C3 H3 . . 120.65 ?
C4 C3 H3 . . 120.1 ?
N1 C4 C3 . . 118.55 ?
N1 C4 C5 . . 119.9 ?
C3 C4 C5 . . 121.55 ?
C4 C5 C6 . . 119.08 ?
C4 C5 H5 . . 120.63 ?
C6 C5 H5 . . 120.29 ?
C1 C6 C5 . . 119.82 ?
C1 C6 H6 . . 120.88 ?
C5 C6 H6 . . 119.29 ?

loop_
_geom_bond_atom_site_label_1
_geom_bond_atom_site_label_2
_geom_bond_site_symmetry_2
_geom_bond_distance
_geom_bond_publ_flag
Mo1 O1 . 2.5276 yes
Mo1 O2 . 1.8721 yes
Mo1 O3 . 1.7258 yes
Mo1 O4 . 1.9651 yes
Mo1 O4 3_576 2.1849 yes
Mo1 O5 . 1.7154 yes
Mo2 O2 . 2.1748 yes
Mo2 O4 3_576 1.9929 yes
Mo2 O5 3_566 2.4299 yes
Mo2 O6 . 1.9397 yes
Mo2 O7 . 1.6963 yes
Mo2 O8 . 1.7283 yes
Mo3 O1 . 1.7258 yes
Mo3 O1 2_555 1.7258 yes
Mo3 O2 1_565 2.242 yes
Mo3 O2 2_565 2.242 yes
Mo3 O6 1_565 1.9537 yes
Mo3 O6 2_565 1.9537 yes
I1 C1 . 2.084 ?
N1 C4 . 1.4508 ?
N1 H1A . 1.0385 ?
N1 H1B . 1.0309 ?
N1 H1C . 1.0504 ?
C1 C2 . 1.387 ?
C1 C6 . 1.3867 ?
C2 C3 . 1.3835 ?
C2 H2 . 1.0814 ?
C3 C4 . 1.3816 ?
C3 H3 . 1.0834 ?
C4 C5 . 1.38 ?
C5 C6 . 1.3872 ?
C5 H5 . 1.0844 ?
C6 H6 . 1.0813 ?

loop_
_geom_hbond_atom_site_label_D
_geom_hbond_atom_site_label_H
_geom_hbond_atom_site_label_A
_geom_hbond_site_symmetry_A
_geom_hbond_distance_DH
_geom_hbond_distance_HA
_geom_hbond_distance_DA
_geom_hbond_angle_DHA
_geom_hbond_publ_flag
C3 H3 O3 2_555 1.08 2.31 3.166 134.4 yes
N1 H1A O3 2_545 1.04 1.78 2.774 158.0 yes
N1 H1B O8 4_564 1.03 2.03 2.967 149.1 yes
N1 H1C O6 . 1.05 1.70 2.737 170.5 yes

loop_
_geom_torsion_atom_site_label_1
_geom_torsion_atom_site_label_2
_geom_torsion_atom_site_label_3
_geom_torsion_atom_site_label_4
_geom_torsion_site_symmetry_1
_geom_torsion_site_symmetry_3
_geom_torsion_site_symmetry_4
_geom_torsion
_geom_torsion_publ_flag
O1 Mo1 O2 Mo2 . . . 81.73 no
O1 Mo1 O2 Mo3 . . 1_545 -135.51 no
O3 Mo1 O2 Mo2 . . . 161.26 no
O3 Mo1 O2 Mo3 . . 1_545 -55.98 no
O4 Mo1 O2 Mo2 . . . 32.39 no
O4 Mo1 O2 Mo3 . . 1_545 175.15 no
O5 Mo1 O2 Mo2 . . . -91.20 no
O5 Mo1 O2 Mo3 . . 1_545 51.56 no
O4 Mo1 O2 Mo2 3_576 . . 4.05 no
O1 Mo1 O4 Mo1 . . 3_576 -78.59 no
O1 Mo1 O4 Mo2 . . 3_576 124.77 no
O2 Mo1 O4 Mo1 . . 3_576 -28.55 no
O2 Mo1 O4 Mo2 . . 3_576 174.80 no
O3 Mo1 O4 Mo1 . . 3_576 -158.92 no
O3 Mo1 O4 Mo2 . . 3_576 44.43 no
O5 Mo1 O4 Mo1 . . 3_576 95.38 no
O5 Mo1 O4 Mo2 . . 3_576 -61.27 no
O4 Mo1 O4 Mo1 3_576 . 3_576 0.00 no
O4 Mo1 O4 Mo2 3_576 . 3_576 -156.64 no
O1 Mo1 O4 Mo2 . 3_576 . -86.69 no
O1 Mo1 O4 Mo1 . 3_576 3_576 79.84 no
O2 Mo1 O4 Mo2 . 3_576 . -4.31 no
O2 Mo1 O4 Mo1 . 3_576 3_576 162.22 no
O3 Mo1 O4 Mo2 . 3_576 . -94.97 no
O3 Mo1 O4 Mo1 . 3_576 3_576 71.56 no
O4 Mo1 O4 Mo2 . 3_576 . -166.53 no
O4 Mo1 O4 Mo1 . 3_576 3_576 0.00 no
O5 Mo1 O4 Mo2 . 3_576 . 95.28 no
O5 Mo1 O4 Mo1 . 3_576 3_576 -98.19 no
O6 Mo2 O2 Mo1 . . . 163.28 no
O6 Mo2 O2 Mo3 . . 1_545 3.16 no
O7 Mo2 O2 Mo1 . . . -99.93 no
O7 Mo2 O2 Mo3 . . 1_545 99.95 no
O8 Mo2 O2 Mo1 . . . 70.73 no
O8 Mo2 O2 Mo3 . . 1_545 -89.39 no
O5 Mo2 O2 Mo1 3_566 . . 78.42 no
O4 Mo2 O2 Mo1 3_576 . . -4.49 no
O2 Mo2 O6 Mo3 . . 1_545 -4.06 no
O7 Mo2 O6 Mo3 . . 1_545 -106.77 no
O8 Mo2 O6 Mo3 . . 1_545 146.43 no
O2 Mo2 O4 Mo1 . 3_576 . 3.75 no
O2 Mo2 O4 Mo1 . 3_576 3_576 -153.25 no
O6 Mo2 O4 Mo1 . 3_576 . -15.69 no
O6 Mo2 O4 Mo1 . 3_576 3_576 -172.69 no
O7 Mo2 O4 Mo1 . 3_576 . 106.68 no
O7 Mo2 O4 Mo1 . 3_576 3_576 -50.32 no
O8 Mo2 O4 Mo1 . 3_576 . -148.65 no
O8 Mo2 O4 Mo1 . 3_576 3_576 54.35 no
O5 Mo2 O4 Mo1 3_566 3_576 . -74.87 no
I1 C1 C2 C3 . . . 179.21 no
C6 C1 C2 C3 . . . -0.13 no
I1 C1 C6 C5 . . . 178.60 no
C2 C1 C6 C5 . . . -2.07 no
C1 C2 C3 C4 . . . 1.74 no
C2 C3 C4 N1 . . . 178.77 no
C2 C3 C4 C5 . . . -1.18 no
N1 C4 C5 C6 . . . 179.04 no
C3 C4 C5 C6 . . . -1.01 no
C4 C5 C6 C1 . . . 2.62 no
